data_2238042
loop_
_publ_author_name
'Muralidharan, Srinivasan'
'Elavarasu, Narayanan'
'Srinivasan, Thothadri'
'Gopalakrishnan, Rengasamy'
'Velmurugan, Devadasan'

_publ_section_title
;
 2-Amino-4-methylpyridinium 2-nitrobenzoate
;
_journal_coeditor_code SU2590
_journal_issue 6
_journal_name_full 'Acta Crystallographica Section E'
_journal_page_first o910
_journal_paper_doi 10.1107/S1600536813012919
_journal_volume 69
_journal_year 2013
_chemical_formula_iupac 'C6 H9 N2 +, C7 H4 N O4 -'
_chemical_formula_moiety 'C6 H9 N2 +, C7 H4 N O4 -'
_chemical_formula_sum 'C13 H13 N3 O4'
_chemical_formula_weight 275.26
_chemical_name_systematic
;
2-Amino-4-methylpyridinium 2-nitrobenzoate
;
_space_group_IT_number 14
_symmetry_cell_setting monoclinic
_symmetry_space_group_name_Hall '-P 2ybc'
_symmetry_space_group_name_H-M 'P 1 21/c 1'
_atom_sites_solution_hydrogens geom
_atom_sites_solution_primary direct
_atom_sites_solution_secondary difmap
_audit_creation_method SHELXL-97
_cell_angle_alpha 90.00
_cell_angle_beta 107.1060(10)
_cell_angle_gamma 90.00
_cell_formula_units_Z 4
_cell_length_a 12.2049(3)
_cell_length_b 9.8463(2)
_cell_length_c 11.5405(2)
_cell_measurement_reflns_used 3289
_cell_measurement_temperature 293(2)
_cell_measurement_theta_max 28.35
_cell_measurement_theta_min 1.75
_cell_volume 1325.51(5)
_computing_cell_refinement 'SAINT (Bruker, 2008)'
_computing_data_collection 'APEX2 (Bruker, 2008)'
_computing_data_reduction 'SAINT (Bruker, 2008)'
_computing_molecular_graphics 'ORTEP-3 for Windows (Farrugia, 2012)'
_computing_publication_material 'SHELXL97 (Sheldrick, 2008) and PLATON (Spek, 2009)'
_computing_structure_refinement 'SHELXL97 (Sheldrick, 2008)'
_computing_structure_solution 'SHELXS97 (Sheldrick, 2008)'
_diffrn_ambient_temperature 293(2)
_diffrn_measured_fraction_theta_full 0.994
_diffrn_measured_fraction_theta_max 0.994
_diffrn_measurement_device_type 'Bruker SMART APEXII area-detector'
_diffrn_measurement_method '\w and \f scans'
_diffrn_radiation_monochromator graphite
_diffrn_radiation_source 'fine-focus sealed tube'
_diffrn_radiation_type MoK\a
_diffrn_radiation_wavelength 0.71073
_diffrn_reflns_av_R_equivalents 0.0231
_diffrn_reflns_av_sigmaI/netI 0.0170
_diffrn_reflns_limit_h_max 16
_diffrn_reflns_limit_h_min -13
_diffrn_reflns_limit_k_max 13
_diffrn_reflns_limit_k_min -12
_diffrn_reflns_limit_l_max 15
_diffrn_reflns_limit_l_min -12
_diffrn_reflns_number 12523
_diffrn_reflns_theta_full 28.35
_diffrn_reflns_theta_max 28.35
_diffrn_reflns_theta_min 1.75
_exptl_absorpt_coefficient_mu 0.105
_exptl_absorpt_correction_T_max 0.9794
_exptl_absorpt_correction_T_min 0.9693
_exptl_absorpt_correction_type multi-scan
_exptl_absorpt_process_details '(<i>SADABS</i>; Bruker, 2008)'
_exptl_crystal_colour Colourless
_exptl_crystal_density_diffrn 1.379
_exptl_crystal_density_method 'not measured'
_exptl_crystal_description Block
_exptl_crystal_F_000 576
_exptl_crystal_size_max 0.30
_exptl_crystal_size_mid 0.25
_exptl_crystal_size_min 0.20
_refine_diff_density_max 0.257
_refine_diff_density_min -0.177
_refine_ls_extinction_coef 0.031(3)
_refine_ls_extinction_expression Fc^*^=kFc[1+0.001xFc^2^\l^3^/sin(2\q)]^-1/4^
_refine_ls_extinction_method 'SHELXL97 (Sheldrick, 2008)'
_refine_ls_goodness_of_fit_ref 1.059
_refine_ls_hydrogen_treatment mixed
_refine_ls_matrix_type full
_refine_ls_number_parameters 195
_refine_ls_number_reflns 3289
_refine_ls_number_restraints 0
_refine_ls_restrained_S_all 1.059
_refine_ls_R_factor_all 0.0508
_refine_ls_R_factor_gt 0.0406
_refine_ls_shift/su_max 0.004
_refine_ls_shift/su_mean 0.000
_refine_ls_structure_factor_coef Fsqd
_refine_ls_weighting_details 'calc w=1/[\s^2^(Fo^2^)+(0.0582P)^2^+0.2995P] where P=(Fo^2^+2Fc^2^)/3'
_refine_ls_weighting_scheme calc
_refine_ls_wR_factor_gt 0.1158
_refine_ls_wR_factor_ref 0.1249
_reflns_number_gt 2644
_reflns_number_total 3289
_reflns_threshold_expression I>2sigma(I)
_cod_data_source_file su2590.cif
_cod_data_source_block I
_cod_original_sg_symbol_H-M 'P 21/c'
_cod_database_code 2238042
_cod_database_fobs_code 2238042

loop_
_symmetry_equiv_pos_as_xyz
'x, y, z'
'-x, y+1/2, -z+1/2'
'-x, -y, -z'
'x, -y-1/2, z-1/2'

loop_
_atom_site_type_symbol
_atom_site_label
_atom_site_fract_x
_atom_site_fract_y
_atom_site_fract_z
_atom_site_U_iso_or_equiv
_atom_site_adp_type
_atom_site_calc_flag
_atom_site_refinement_flags
_atom_site_occupancy
_atom_site_symmetry_multiplicity
C C1 0.61383(11) 0.04795(13) 0.39832(12) 0.0428(3) Uani d . 1 1
C C2 0.53048(13) 0.13768(17) 0.40961(15) 0.0577(4) Uani d . 1 1
H H2 0.4606 0.1437 0.3494 0.069 Uiso calc R 1 1
C C3 0.55274(15) 0.21813(17) 0.51177(17) 0.0631(4) Uani d . 1 1
H H3 0.4979 0.2798 0.5202 0.076 Uiso calc R 1 1
C C4 0.65544(15) 0.20749(16) 0.60095(15) 0.0578(4) Uani d . 1 1
H H4 0.6694 0.2605 0.6705 0.069 Uiso calc R 1 1
C C5 0.73827(12) 0.11780(14) 0.58743(12) 0.0469(3) Uani d . 1 1
H H5 0.8076 0.1114 0.6484 0.056 Uiso calc R 1 1
C C6 0.72002(10) 0.03729(12) 0.48485(10) 0.0367(3) Uani d . 1 1
C C7 0.81856(11) -0.04361(12) 0.46565(11) 0.0383(3) Uani d . 1 1
C C8 0.87671(12) 0.30082(14) 0.40898(11) 0.0472(3) Uani d . 1 1
H H8 0.8642 0.2544 0.3360 0.057 Uiso calc R 1 1
C C9 0.80301(12) 0.39954(14) 0.41863(12) 0.0483(3) Uani d . 1 1
H H9 0.7407 0.4216 0.3526 0.058 Uiso calc R 1 1
C C10 0.82151(11) 0.46900(13) 0.52995(12) 0.0429(3) Uani d . 1 1
C C11 0.91448(12) 0.43446(13) 0.62498(11) 0.0423(3) Uani d . 1 1
H H11 0.9278 0.4794 0.6987 0.051 Uiso calc R 1 1
C C12 0.99021(11) 0.33137(13) 0.61202(11) 0.0399(3) Uani d . 1 1
C C13 0.73825(14) 0.57626(16) 0.54149(15) 0.0597(4) Uani d . 1 1
H H13A 0.7559 0.6044 0.6246 0.090 Uiso calc R 1 1
H H13B 0.6618 0.5403 0.5153 0.090 Uiso calc R 1 1
H H13C 0.7437 0.6528 0.4920 0.090 Uiso calc R 1 1
N N1 0.58459(11) -0.04327(14) 0.29302(11) 0.0562(3) Uani d . 1 1
N N3 0.96840(10) 0.26833(11) 0.50367(9) 0.0417(3) Uani d . 1 1
N N4 1.08159(12) 0.29199(15) 0.70053(11) 0.0561(3) Uani d . 1 1
O O1 0.53069(14) 0.00397(18) 0.19509(11) 0.0954(5) Uani d . 1 1
O O2 0.61421(12) -0.16147(12) 0.30903(11) 0.0771(4) Uani d . 1 1
O O3 0.83221(9) -0.04027(11) 0.36362(9) 0.0547(3) Uani d . 1 1
O O4 0.88257(8) -0.10404(11) 0.55661(8) 0.0518(3) Uani d . 1 1
H H4B 1.0969(15) 0.3317(18) 0.7709(17) 0.059(5) Uiso d . 1 1
H H4A 1.1221(15) 0.2174(19) 0.6872(16) 0.065(5) Uiso d . 1 1
H H3A 1.0192(15) 0.2040(18) 0.4898(16) 0.064(5) Uiso d . 1 1

loop_
_atom_site_aniso_label
_atom_site_aniso_U_11
_atom_site_aniso_U_22
_atom_site_aniso_U_33
_atom_site_aniso_U_12
_atom_site_aniso_U_13
_atom_site_aniso_U_23
C1 0.0439(7) 0.0438(6) 0.0385(6) 0.0005(5) 0.0088(5) 0.0079(5)
C2 0.0448(7) 0.0628(9) 0.0619(9) 0.0129(6) 0.0101(6) 0.0191(7)
C3 0.0659(10) 0.0565(9) 0.0744(11) 0.0243(7) 0.0323(9) 0.0124(8)
C4 0.0738(10) 0.0519(8) 0.0533(8) 0.0144(7) 0.0272(8) -0.0016(6)
C5 0.0513(7) 0.0510(7) 0.0379(6) 0.0061(6) 0.0122(6) -0.0011(5)
C6 0.0409(6) 0.0363(6) 0.0334(6) 0.0026(5) 0.0118(5) 0.0053(4)
C7 0.0410(6) 0.0395(6) 0.0335(6) 0.0019(5) 0.0095(5) -0.0001(5)
C8 0.0572(8) 0.0520(7) 0.0299(6) 0.0070(6) 0.0089(5) -0.0020(5)
C9 0.0504(7) 0.0528(7) 0.0368(6) 0.0087(6) 0.0053(5) 0.0017(5)
C10 0.0460(7) 0.0396(6) 0.0435(7) 0.0020(5) 0.0139(6) 0.0008(5)
C11 0.0503(7) 0.0417(6) 0.0352(6) 0.0010(5) 0.0130(5) -0.0047(5)
C12 0.0460(7) 0.0416(6) 0.0321(6) 0.0010(5) 0.0115(5) 0.0005(5)
C13 0.0599(9) 0.0541(8) 0.0621(9) 0.0150(7) 0.0131(7) -0.0064(7)
N1 0.0510(7) 0.0649(8) 0.0446(7) -0.0082(6) 0.0016(5) -0.0002(6)
N3 0.0479(6) 0.0452(6) 0.0318(5) 0.0083(5) 0.0114(4) -0.0001(4)
N4 0.0627(8) 0.0625(8) 0.0355(6) 0.0192(6) 0.0026(5) -0.0050(5)
O1 0.1008(11) 0.1144(12) 0.0473(7) 0.0141(9) -0.0148(7) 0.0027(7)
O2 0.1014(10) 0.0528(7) 0.0671(8) -0.0131(6) 0.0094(7) -0.0113(6)
O3 0.0669(7) 0.0634(6) 0.0391(5) 0.0162(5) 0.0237(5) 0.0062(4)
O4 0.0522(6) 0.0648(6) 0.0372(5) 0.0209(5) 0.0111(4) 0.0079(4)

loop_
_atom_type_symbol
_atom_type_description
_atom_type_scat_dispersion_real
_atom_type_scat_dispersion_imag
_atom_type_scat_source
C C 0.0033 0.0016 'International Tables Vol C Tables 4.2.6.8 and 6.1.1.4'
H H 0.0000 0.0000 'International Tables Vol C Tables 4.2.6.8 and 6.1.1.4'
N N 0.0061 0.0033 'International Tables Vol C Tables 4.2.6.8 and 6.1.1.4'
O O 0.0106 0.0060 'International Tables Vol C Tables 4.2.6.8 and 6.1.1.4'

loop_
_geom_angle_atom_site_label_1
_geom_angle_atom_site_label_2
_geom_angle_atom_site_label_3
_geom_angle
C2 C1 C6 122.54(13)
C2 C1 N1 117.55(13)
C6 C1 N1 119.83(12)
C3 C2 C1 118.83(14)
C3 C2 H2 120.6
C1 C2 H2 120.6
C4 C3 C2 120.27(14)
C4 C3 H3 119.9
C2 C3 H3 119.9
C3 C4 C5 120.01(15)
C3 C4 H4 120.0
C5 C4 H4 120.0
C4 C5 C6 121.40(13)
C4 C5 H5 119.3
C6 C5 H5 119.3
C5 C6 C1 116.90(11)
C5 C6 C7 119.41(11)
C1 C6 C7 123.29(11)
O3 C7 O4 125.59(12)
O3 C7 C6 117.46(11)
O4 C7 C6 116.88(10)
C9 C8 N3 121.08(12)
C9 C8 H8 119.5
N3 C8 H8 119.5
C8 C9 C10 119.39(12)
C8 C9 H9 120.3
C10 C9 H9 120.3
C11 C10 C9 118.75(12)
C11 C10 C13 121.87(12)
C9 C10 C13 119.37(12)
C10 C11 C12 120.57(12)
C10 C11 H11 119.7
C12 C11 H11 119.7
N4 C12 N3 118.01(12)
N4 C12 C11 123.81(12)
N3 C12 C11 118.18(11)
C10 C13 H13A 109.5
C10 C13 H13B 109.5
H13A C13 H13B 109.5
C10 C13 H13C 109.5
H13A C13 H13C 109.5
H13B C13 H13C 109.5
O2 N1 O1 124.08(15)
O2 N1 C1 118.07(12)
O1 N1 C1 117.84(14)
C12 N3 C8 122.02(11)
C12 N3 H3A 120.8(11)
C8 N3 H3A 117.1(11)
C12 N4 H4B 119.2(11)
C12 N4 H4A 118.3(11)
H4B N4 H4A 122.2(16)

loop_
_geom_bond_atom_site_label_1
_geom_bond_atom_site_label_2
_geom_bond_distance
C1 C2 1.382(2)
C1 C6 1.3880(17)
C1 N1 1.4682(18)
C2 C3 1.379(3)
C2 H2 0.9300
C3 C4 1.372(2)
C3 H3 0.9300
C4 C5 1.385(2)
C4 H4 0.9300
C5 C6 1.3872(18)
C5 H5 0.9300
C6 C7 1.5122(17)
C7 O3 1.2372(15)
C7 O4 1.2585(15)
C8 C9 1.3510(19)
C8 N3 1.3526(17)
C8 H8 0.9300
C9 C10 1.4137(19)
C9 H9 0.9300
C10 C11 1.3688(18)
C10 C13 1.4985(19)
C11 C12 1.4101(18)
C11 H11 0.9300
C12 N4 1.3295(17)
C12 N3 1.3505(16)
C13 H13A 0.9600
C13 H13B 0.9600
C13 H13C 0.9600
N1 O2 1.2165(18)
N1 O1 1.2203(17)
N3 H3A 0.933(18)
N4 H4B 0.871(19)
N4 H4A 0.923(19)

loop_
_geom_hbond_atom_site_label_D
_geom_hbond_atom_site_label_H
_geom_hbond_atom_site_label_A
_geom_hbond_site_symmetry_A
_geom_hbond_distance_DH
_geom_hbond_distance_HA
_geom_hbond_distance_DA
_geom_hbond_angle_DHA
N3 H3A O4 3_756 0.933(18) 1.752(19) 2.6746(16) 169.5(17)
N4 H4A O3 3_756 0.923(19) 1.972(19) 2.8734(18) 164.9(17)
N4 H4B O4 2_756 0.871(19) 2.033(19) 2.8937(16) 169.7(18)
C11 H11 O3 4_566 0.93 2.58 3.3624(16) 142

loop_
_geom_torsion_atom_site_label_1
_geom_torsion_atom_site_label_2
_geom_torsion_atom_site_label_3
_geom_torsion_atom_site_label_4
_geom_torsion
C6 C1 C2 C3 -1.2(2)
N1 C1 C2 C3 175.64(14)
C1 C2 C3 C4 -0.8(2)
C2 C3 C4 C5 1.4(3)
C3 C4 C5 C6 0.0(2)
C4 C5 C6 C1 -1.9(2)
C4 C5 C6 C7 171.12(13)
C2 C1 C6 C5 2.48(19)
N1 C1 C6 C5 -174.27(12)
C2 C1 C6 C7 -170.21(12)
N1 C1 C6 C7 13.05(18)
C5 C6 C7 O3 -134.09(13)
C1 C6 C7 O3 38.42(18)
C5 C6 C7 O4 43.01(17)
C1 C6 C7 O4 -144.48(13)
N3 C8 C9 C10 -0.6(2)
C8 C9 C10 C11 0.4(2)
C8 C9 C10 C13 -178.59(14)
C9 C10 C11 C12 -0.1(2)
C13 C10 C11 C12 178.84(13)
C10 C11 C12 N4 -179.53(14)
C10 C11 C12 N3 0.1(2)
C2 C1 N1 O2 -137.16(16)
C6 C1 N1 O2 39.75(19)
C2 C1 N1 O1 41.9(2)
C6 C1 N1 O1 -141.19(15)
N4 C12 N3 C8 179.29(13)
C11 C12 N3 C8 -0.33(19)
C9 C8 N3 C12 0.6(2)
